data_4025206
loop_
_publ_author_name
'Nobuko Watanabe'
'Masato Kikuchi'
'Yuusuke Maniwa'
'Hisako K. Ijuin'
'Masakatsu Matsumoto'

_publ_contact_author_email matsumo-chem@kanagawa-u.ac.jp
_publ_contact_author_fax 81(463)589684
_publ_contact_author_name 'Professor Masakatsu Matsumoto'
_publ_contact_author_phone 81(463)594111
_publ_section_title
;
 Synthesis of Sulfanyl-, Sulfinyl-, and Sulfonyl-Substituted Bicyclic
 Dioxetanes and Their Base-Induced Chemiluminescence
;
_journal_name_full 'Journal of Organic Chemistry'
_journal_page_first 879
_journal_page_last 884
_journal_paper_doi 10.1021/jo902477n
_journal_volume 75
_journal_year 2010
_chemical_formula_moiety 'C19 H26 O7 S '
_chemical_formula_sum 'C19 H26 O7 S'
_chemical_formula_weight 398.47
_space_group_IT_number 14
_symmetry_cell_setting monoclinic
_symmetry_Int_Tables_number 14
_symmetry_space_group_name_Hall '-P 2yn'
_symmetry_space_group_name_H-M 'P 1 21/n 1'
_audit_creation_date 2009-02-03
_audit_creation_method 'by CrystalStructure 3.6.0'
_cell_angle_alpha 90
_cell_angle_beta 104.12(2)
_cell_angle_gamma 90
_cell_formula_units_Z 4
_cell_length_a 8.260(10)
_cell_length_b 19.00(2)
_cell_length_c 12.758(12)
_cell_measurement_reflns_used 179
_cell_measurement_temperature 120.1
_cell_measurement_theta_max 27.5
_cell_measurement_theta_min 3.2
_cell_volume 1942(4)
_computing_cell_refinement CrystalClear
_computing_data_collection CrystalClear
_computing_data_reduction CrystalStructure
_computing_publication_material 'CrystalStructure 3.6.0'
_computing_structure_refinement CRYSTALS
_computing_structure_solution SIR92
_diffrn_ambient_temperature 120.1
_diffrn_detector_area_resol_mean 7.31
_diffrn_measured_fraction_theta_full 0.9917
_diffrn_measured_fraction_theta_max 0.9917
_diffrn_measurement_device_type 'Rigaku Mercury'
_diffrn_measurement_method \w
_diffrn_radiation_type 'Mo K\a'
_diffrn_radiation_wavelength 0.7107
_diffrn_reflns_av_R_equivalents 0.036
_diffrn_reflns_limit_h_max 10
_diffrn_reflns_limit_h_min -9
_diffrn_reflns_limit_k_max 24
_diffrn_reflns_limit_k_min -24
_diffrn_reflns_limit_l_max 16
_diffrn_reflns_limit_l_min -16
_diffrn_reflns_number 20957
_diffrn_reflns_theta_full 27.48
_diffrn_reflns_theta_max 27.48
_exptl_absorpt_coefficient_mu 0.205
_exptl_absorpt_correction_T_max 0.990
_exptl_absorpt_correction_T_min 0.907
_exptl_absorpt_correction_type multi-scan
_exptl_absorpt_process_details 'Jacobson, R. (1998) Private communication'
_exptl_crystal_colour colorless
_exptl_crystal_density_diffrn 1.363
_exptl_crystal_density_method 'not measured'
_exptl_crystal_description platelet
_exptl_crystal_F_000 848.00
_exptl_crystal_size_max 0.30
_exptl_crystal_size_mid 0.10
_exptl_crystal_size_min 0.05
_refine_diff_density_max 0.44
_refine_diff_density_min -0.41
_refine_ls_extinction_method none
_refine_ls_goodness_of_fit_ref 1.000
_refine_ls_hydrogen_treatment refall
_refine_ls_number_parameters 270
_refine_ls_number_reflns 4423
_refine_ls_R_factor_gt 0.0500
_refine_ls_shift/su_max 0.0000
_refine_ls_structure_factor_coef Fsqd
_refine_ls_weighting_details 'w = 1/[0.8540\s(Fo^2^)]/(4Fo^2^)'
_refine_ls_weighting_scheme calc
_refine_ls_wR_factor_ref 0.1260
_reflns_number_gt 2327
_reflns_number_total 4423
_reflns_threshold_expression F^2^>2.0\s(F^2^)
_cod_data_source_file jo902477n_si_003.cif
_cod_data_source_block '__4e'
_cod_original_cell_volume 1941.8(35)
_cod_original_formula_sum 'C19 H26 O7 S '
_cod_database_code 4025206

loop_
_symmetry_equiv_pos_site_id
_symmetry_equiv_pos_as_xyz
1 +X,+Y,+Z
2 1/2-X,1/2+Y,1/2-Z
3 -X,-Y,-Z
4 1/2+X,1/2-Y,1/2+Z

loop_
_atom_site_label
_atom_site_type_symbol
_atom_site_fract_x
_atom_site_fract_y
_atom_site_fract_z
_atom_site_U_iso_or_equiv
_atom_site_adp_type
_atom_site_occupancy
_atom_site_symmetry_multiplicity
_atom_site_calc_flag
_atom_site_refinement_flags
_atom_site_disorder_assembly
_atom_site_disorder_group
S(1) S 0.97627(10) 0.36937(4) 0.16052(6) 0.0223(2) Uani 1.00 1 d . . .
O(1) O 1.0052(3) 0.34207(11) 0.3670(2) 0.0230(6) Uani 1.00 1 d . . .
O(2) O 0.8461(3) 0.37843(11) 0.3723(2) 0.0245(6) Uani 1.00 1 d . . .
O(3) O 0.9333(3) 0.33512(12) 0.0569(2) 0.0265(6) Uani 1.00 1 d . . .
O(4) O 1.1431(3) 0.39686(12) 0.1979(2) 0.0307(7) Uani 1.00 1 d . . .
O(5) O 0.7747(3) 0.47357(12) 0.0746(2) 0.0300(7) Uani 1.00 1 d . . .
O(6) O 0.9152(3) 0.08735(11) 0.0653(2) 0.0248(6) Uani 1.00 1 d . . .
O(7) O 0.6698(3) 0.07508(13) 0.1120(2) 0.0345(7) Uani 1.00 1 d . . .
C(1) C 0.9253(4) 0.3111(2) 0.2646(2) 0.0190(8) Uani 1.00 1 d . . .
C(2) C 0.7503(4) 0.3365(2) 0.2787(2) 0.0205(8) Uani 1.00 1 d . . .
C(3) C 0.6697(4) 0.3912(2) 0.1901(2) 0.0211(8) Uani 1.00 1 d . . .
C(4) C 0.8190(4) 0.4338(2) 0.1687(3) 0.0223(8) Uani 1.00 1 d . . .
C(5) C 0.8603(5) 0.5396(2) 0.0816(4) 0.055(1) Uani 1.00 1 d . . .
C(6) C 0.5600(4) 0.4463(2) 0.2277(3) 0.0283(9) Uani 1.00 1 d . . .
C(7) C 0.5676(4) 0.3575(2) 0.0853(3) 0.0294(9) Uani 1.00 1 d . . .
C(8) C 0.6431(4) 0.2825(2) 0.3242(3) 0.0227(8) Uani 1.00 1 d . . .
C(9) C 0.7552(4) 0.2403(2) 0.4175(3) 0.0337(10) Uani 1.00 1 d . . .
C(10) C 0.5161(4) 0.3215(2) 0.3733(3) 0.0332(10) Uani 1.00 1 d . . .
C(11) C 0.5494(4) 0.2295(2) 0.2413(3) 0.0335(10) Uani 1.00 1 d . . .
C(12) C 0.9873(4) 0.2382(2) 0.2518(2) 0.0202(8) Uani 1.00 1 d . . .
C(13) C 1.1224(4) 0.2127(2) 0.3301(2) 0.0227(8) Uani 1.00 1 d . . .
C(14) C 1.1854(4) 0.1461(2) 0.3204(3) 0.0253(9) Uani 1.00 1 d . . .
C(15) C 1.1132(4) 0.1042(2) 0.2325(2) 0.0236(8) Uani 1.00 1 d . . .
C(16) C 0.9792(4) 0.1301(2) 0.1553(2) 0.0216(8) Uani 1.00 1 d . . .
C(17) C 0.9152(4) 0.1967(2) 0.1618(2) 0.0210(8) Uani 1.00 1 d . . .
C(18) C 0.7553(4) 0.0617(2) 0.0511(3) 0.0238(8) Uani 1.00 1 d . . .
C(19) C 0.7135(4) 0.0155(2) -0.0456(3) 0.0299(9) Uani 1.00 1 d . . .
H(1) H 0.4483 0.4296 0.2132 0.035 Uiso 1.00 1 c R . .
H(2) H 0.5633 0.4891 0.1898 0.035 Uiso 1.00 1 c R . .
H(3) H 0.6004 0.4541 0.3031 0.035 Uiso 1.00 1 c R . .
H(4) H 0.8612 0.4642 0.2282 0.027 Uiso 1.00 1 c R . .
H(5) H 0.5645 0.3302 0.4476 0.043 Uiso 1.00 1 c R . .
H(6) H 0.4186 0.2936 0.3661 0.043 Uiso 1.00 1 c R . .
H(7) H 0.4871 0.3650 0.3367 0.043 Uiso 1.00 1 c R . .
H(8) H 0.5095 0.3175 0.1018 0.035 Uiso 1.00 1 c R . .
H(9) H 0.6417 0.3435 0.0427 0.035 Uiso 1.00 1 c R . .
H(10) H 0.4898 0.3906 0.0462 0.035 Uiso 1.00 1 c R . .
H(11) H 0.4423 0.2475 0.2069 0.042 Uiso 1.00 1 c R . .
H(12) H 0.5370 0.1868 0.2772 0.042 Uiso 1.00 1 c R . .
H(13) H 0.6109 0.2209 0.1887 0.042 Uiso 1.00 1 c R . .
H(14) H 0.7961 0.1996 0.3891 0.042 Uiso 1.00 1 c R . .
H(15) H 0.6923 0.2265 0.4672 0.042 Uiso 1.00 1 c R . .
H(16) H 0.8465 0.2687 0.4534 0.042 Uiso 1.00 1 c R . .
H(17) H 0.7964 0.5745 0.1064 0.066 Uiso 1.00 1 c R . .
H(18) H 0.8745 0.5525 0.0124 0.066 Uiso 1.00 1 c R . .
H(19) H 0.9666 0.5356 0.1310 0.066 Uiso 1.00 1 c R . .
H(20) H 1.1729 0.2415 0.3900 0.027 Uiso 1.00 1 c R . .
H(21) H 1.2772 0.1291 0.3747 0.030 Uiso 1.00 1 c R . .
H(22) H 1.1550 0.0584 0.2249 0.029 Uiso 1.00 1 c R . .
H(23) H 0.8244 0.2135 0.1067 0.025 Uiso 1.00 1 c R . .
H(24) H 0.6644 0.0434 -0.1070 0.036 Uiso 1.00 1 c R . .
H(25) H 0.6371 -0.0199 -0.0364 0.036 Uiso 1.00 1 c R . .
H(26) H 0.8125 -0.0059 -0.0558 0.036 Uiso 1.00 1 c R . .

loop_
_atom_site_aniso_label
_atom_site_aniso_U_11
_atom_site_aniso_U_22
_atom_site_aniso_U_33
_atom_site_aniso_U_12
_atom_site_aniso_U_13
_atom_site_aniso_U_23
S(1) 0.0198(4) 0.0242(4) 0.0232(4) -0.0004(3) 0.0056(3) 0.0029(3)
O(1) 0.0193(11) 0.0270(12) 0.0215(11) 0.0019(10) 0.0026(9) -0.0046(9)
O(2) 0.0196(11) 0.0295(13) 0.0235(12) 0.0021(10) 0.0033(9) -0.0083(10)
O(3) 0.0300(13) 0.0316(13) 0.0185(11) 0.0044(10) 0.0073(10) 0.0009(10)
O(4) 0.0182(12) 0.036(1) 0.037(1) -0.0053(10) 0.0048(10) 0.0073(11)
O(5) 0.0304(13) 0.0248(13) 0.0347(13) 0.0011(10) 0.0076(11) 0.0110(11)
O(6) 0.0264(12) 0.0270(13) 0.0220(12) -0.0042(10) 0.0076(10) -0.0073(10)
O(7) 0.029(1) 0.039(2) 0.038(1) -0.0052(11) 0.0124(11) -0.0124(12)
C(1) 0.018(2) 0.021(2) 0.017(1) -0.0026(13) 0.0018(12) -0.0028(13)
C(2) 0.021(2) 0.022(2) 0.018(2) -0.0018(13) 0.0037(13) -0.0067(13)
C(3) 0.020(2) 0.021(2) 0.022(2) -0.0010(13) 0.0050(13) -0.0010(13)
C(4) 0.022(2) 0.021(2) 0.024(2) 0.0008(13) 0.0055(13) 0.0016(13)
C(5) 0.062(3) 0.031(2) 0.071(3) -0.009(2) 0.016(2) 0.020(2)
C(6) 0.026(2) 0.025(2) 0.035(2) 0.004(2) 0.010(2) -0.002(2)
C(7) 0.027(2) 0.033(2) 0.026(2) -0.002(2) 0.002(1) -0.002(2)
C(8) 0.021(2) 0.025(2) 0.024(2) 0.000(1) 0.0079(13) 0.001(1)
C(9) 0.031(2) 0.039(2) 0.034(2) 0.001(2) 0.013(2) 0.011(2)
C(10) 0.030(2) 0.036(2) 0.038(2) 0.001(2) 0.019(2) 0.002(2)
C(11) 0.036(2) 0.030(2) 0.038(2) -0.010(2) 0.016(2) -0.005(2)
C(12) 0.020(2) 0.023(2) 0.019(2) -0.0021(13) 0.0074(12) 0.0015(13)
C(13) 0.019(2) 0.027(2) 0.022(2) -0.003(1) 0.0055(13) -0.002(1)
C(14) 0.020(2) 0.032(2) 0.024(2) 0.002(1) 0.0057(13) 0.004(1)
C(15) 0.024(2) 0.022(2) 0.026(2) 0.001(1) 0.009(1) 0.001(1)
C(16) 0.020(2) 0.025(2) 0.021(2) -0.006(1) 0.0091(12) -0.005(1)
C(17) 0.019(2) 0.024(2) 0.020(2) -0.0013(13) 0.0053(13) 0.0006(13)
C(18) 0.024(2) 0.022(2) 0.025(2) 0.002(1) 0.003(1) 0.003(1)
C(19) 0.030(2) 0.030(2) 0.028(2) 0.002(2) 0.003(2) -0.005(2)

loop_
_atom_type_symbol
_atom_type_description
_atom_type_scat_dispersion_real
_atom_type_scat_dispersion_imag
_atom_type_scat_source
C C 0.003 0.002
;
International Tables for Crystallography
(1992, Vol. C, Tables 4.2.6.8 and 6.1.1.4)
;
H H 0.000 0.000
;
International Tables for Crystallography
(1992, Vol. C, Table 6.1.1.4)
;
O O 0.011 0.006
;
International Tables for Crystallography
(1992, Vol. C, Tables 4.2.6.8 and 6.1.1.4)
;
S S 0.125 0.123
;
International Tables for Crystallography
(1992, Vol. C, Tables 4.2.6.8 and 6.1.1.4)
;

loop_
_geom_angle_atom_site_label_1
_geom_angle_atom_site_label_2
_geom_angle_atom_site_label_3
_geom_angle
_geom_angle_publ_flag
_geom_angle_site_symmetry_1
_geom_angle_site_symmetry_2
_geom_angle_site_symmetry_3
O(4) S(1) O(3) 118.0(1) ? . . .
C(1) S(1) O(3) 109.9(1) ? . . .
C(4) S(1) O(3) 109.9(1) ? . . .
C(1) S(1) O(4) 110.2(1) ? . . .
C(4) S(1) O(4) 112.2(1) ? . . .
S(1) C(1) O(1) 105.8(2) ? . . .
S(1) C(1) C(2) 105.9(2) ? . . .
C(4) S(1) C(1) 94.0(1) ? . . .
S(1) C(1) C(12) 109.3(2) ? . . .
S(1) C(4) O(5) 111.1(2) ? . . .
S(1) C(4) C(3) 105.7(2) ? . . .
C(1) O(1) O(2) 90.9(2) ? . . .
O(1) O(2) C(2) 91.0(2) ? . . .
O(1) C(1) C(2) 90.1(2) ? . . .
O(1) C(1) C(12) 112.5(2) ? . . .
O(2) C(2) C(1) 86.1(2) ? . . .
O(2) C(2) C(3) 105.8(2) ? . . .
O(2) C(2) C(8) 107.0(2) ? . . .
O(5) C(4) C(3) 112.4(2) ? . . .
C(5) O(5) C(4) 113.6(2) ? . . .
O(6) C(16) C(17) 120.5(2) ? . . .
O(6) C(16) C(15) 117.0(3) ? . . .
C(18) O(6) C(16) 118.1(3) ? . . .
O(6) C(18) O(7) 122.5(3) ? . . .
O(6) C(18) C(19) 109.8(3) ? . . .
O(7) C(18) C(19) 127.7(3) ? . . .
C(1) C(2) C(3) 111.2(3) ? . . .
C(12) C(1) C(2) 129.9(3) ? . . .
C(1) C(2) C(8) 117.5(2) ? . . .
C(1) C(12) C(17) 121.4(2) ? . . .
C(1) C(12) C(13) 118.6(3) ? . . .
C(2) C(3) C(4) 104.9(2) ? . . .
C(2) C(3) C(7) 113.4(2) ? . . .
C(8) C(2) C(3) 121.9(2) ? . . .
C(2) C(3) C(6) 114.0(3) ? . . .
C(2) C(8) C(9) 110.0(2) ? . . .
C(2) C(8) C(10) 109.9(3) ? . . .
C(2) C(8) C(11) 114.5(3) ? . . .
C(7) C(3) C(4) 110.8(3) ? . . .
C(6) C(3) C(4) 104.8(2) ? . . .
C(7) C(3) C(6) 108.4(2) ? . . .
C(10) C(8) C(9) 106.1(3) ? . . .
C(11) C(8) C(9) 107.4(3) ? . . .
C(11) C(8) C(10) 108.6(3) ? . . .
C(17) C(12) C(13) 120.0(3) ? . . .
C(12) C(13) C(14) 120.4(3) ? . . .
C(12) C(17) C(16) 118.2(3) ? . . .
C(13) C(14) C(15) 120.0(3) ? . . .
C(14) C(15) C(16) 119.0(3) ? . . .
C(15) C(16) C(17) 122.4(3) ? . . .
S(1) C(4) H(4) 109.2477 ? . . .
O(5) C(4) H(4) 109.0811 ? . . .
O(5) C(5) H(19) 109.5442 ? . . .
O(5) C(5) H(17) 109.0940 ? . . .
O(5) C(5) H(18) 109.7706 ? . . .
C(3) C(4) H(4) 109.1763 ? . . .
C(3) C(6) H(1) 109.4199 ? . . .
C(3) C(6) H(2) 109.3692 ? . . .
C(3) C(6) H(3) 109.6264 ? . . .
C(3) C(7) H(9) 108.7637 ? . . .
C(3) C(7) H(10) 109.6986 ? . . .
C(3) C(7) H(8) 109.9400 ? . . .
H(19) C(5) H(17) 109.4710 ? . . .
H(18) C(5) H(17) 109.4756 ? . . .
H(19) C(5) H(18) 109.4711 ? . . .
H(2) C(6) H(1) 109.4701 ? . . .
H(3) C(6) H(1) 109.4707 ? . . .
H(3) C(6) H(2) 109.4709 ? . . .
H(9) C(7) H(8) 109.4775 ? . . .
H(10) C(7) H(8) 109.4754 ? . . .
H(10) C(7) H(9) 109.4698 ? . . .
C(8) C(9) H(14) 109.3349 ? . . .
C(8) C(9) H(16) 109.4621 ? . . .
C(8) C(9) H(15) 109.6114 ? . . .
C(8) C(10) H(5) 109.1043 ? . . .
C(8) C(10) H(7) 109.5651 ? . . .
C(8) C(10) H(6) 109.7397 ? . . .
C(8) C(11) H(12) 109.0271 ? . . .
C(8) C(11) H(13) 109.4967 ? . . .
C(8) C(11) H(11) 109.8826 ? . . .
H(16) C(9) H(14) 109.4768 ? . . .
H(15) C(9) H(14) 109.4667 ? . . .
H(16) C(9) H(15) 109.4752 ? . . .
H(7) C(10) H(5) 109.4729 ? . . .
H(6) C(10) H(5) 109.4764 ? . . .
H(7) C(10) H(6) 109.4683 ? . . .
H(12) C(11) H(11) 109.4748 ? . . .
H(13) C(11) H(11) 109.4790 ? . . .
H(13) C(11) H(12) 109.4658 ? . . .
C(12) C(13) H(20) 119.7561 ? . . .
C(12) C(17) H(23) 121.2195 ? . . .
H(20) C(13) C(14) 119.7874 ? . . .
C(13) C(14) H(21) 119.7226 ? . . .
C(14) C(15) H(22) 120.8320 ? . . .
H(21) C(14) C(15) 120.3118 ? . . .
H(22) C(15) C(16) 120.1824 ? . . .
C(16) C(17) H(23) 120.5913 ? . . .
C(18) C(19) H(24) 108.8202 ? . . .
C(18) C(19) H(25) 110.0941 ? . . .
C(18) C(19) H(26) 109.4932 ? . . .
H(25) C(19) H(24) 109.4748 ? . . .
H(26) C(19) H(24) 109.4716 ? . . .
H(26) C(19) H(25) 109.4708 ? . . .

loop_
_geom_bond_atom_site_label_1
_geom_bond_atom_site_label_2
_geom_bond_distance
_geom_bond_publ_flag
_geom_bond_site_symmetry_1
_geom_bond_site_symmetry_2
S(1) O(3) 1.438(2) ? . .
S(1) O(4) 1.442(2) ? . .
S(1) C(1) 1.854(3) ? . .
S(1) C(4) 1.806(3) ? . .
O(1) O(2) 1.501(3) ? . .
O(1) C(1) 1.438(3) ? . .
O(2) C(2) 1.493(3) ? . .
O(5) C(4) 1.391(4) ? . .
O(5) C(5) 1.432(5) ? . .
O(6) C(16) 1.402(4) ? . .
O(6) C(18) 1.378(4) ? . .
O(7) C(18) 1.198(4) ? . .
C(1) C(2) 1.575(5) ? . .
C(1) C(12) 1.501(4) ? . .
C(2) C(3) 1.561(4) ? . .
C(2) C(8) 1.557(5) ? . .
C(3) C(4) 1.553(5) ? . .
C(3) C(6) 1.535(5) ? . .
C(3) C(7) 1.536(4) ? . .
C(8) C(9) 1.542(4) ? . .
C(8) C(10) 1.538(5) ? . .
C(8) C(11) 1.527(4) ? . .
C(12) C(13) 1.390(4) ? . .
C(12) C(17) 1.400(4) ? . .
C(13) C(14) 1.387(5) ? . .
C(14) C(15) 1.385(4) ? . .
C(15) C(16) 1.380(4) ? . .
C(16) C(17) 1.381(4) ? . .
C(18) C(19) 1.484(4) ? . .
C(19) C(18) 1.484(4) ? . .
C(4) H(4) 0.9501 ? . .
C(5) H(17) 0.9500 ? . .
C(5) H(18) 0.9500 ? . .
C(5) H(19) 0.9500 ? . .
C(6) H(1) 0.9499 ? . .
C(6) H(2) 0.9500 ? . .
C(6) H(3) 0.9499 ? . .
C(7) H(8) 0.9500 ? . .
C(7) H(9) 0.9500 ? . .
C(7) H(10) 0.9500 ? . .
C(9) H(14) 0.9499 ? . .
C(9) H(15) 0.9500 ? . .
C(9) H(16) 0.9501 ? . .
C(10) H(5) 0.9500 ? . .
C(10) H(6) 0.9500 ? . .
C(10) H(7) 0.9500 ? . .
C(11) H(11) 0.9500 ? . .
C(11) H(12) 0.9500 ? . .
C(11) H(13) 0.9500 ? . .
C(13) H(20) 0.9501 ? . .
C(14) H(21) 0.9499 ? . .
C(15) H(22) 0.9500 ? . .
C(17) H(23) 0.9500 ? . .
C(19) H(24) 0.9500 ? . .
C(19) H(25) 0.9500 ? . .
C(19) H(26) 0.9500 ? . .
H(24) C(19) 0.9500 ? . .
H(25) C(19) 0.9500 ? . .
H(26) C(19) 0.9500 ? . .

loop_
_geom_torsion_atom_site_label_1
_geom_torsion_atom_site_label_2
_geom_torsion_atom_site_label_3
_geom_torsion_atom_site_label_4
_geom_torsion
_geom_torsion_publ_flag
_geom_torsion_site_symmetry_1
_geom_torsion_site_symmetry_2
_geom_torsion_site_symmetry_3
_geom_torsion_site_symmetry_4
O(3) S(1) C(1) O(1) 167.5(2) ? . . . .
O(3) S(1) C(1) C(2) -97.8(2) ? . . . .
O(3) S(1) C(1) C(12) 46.1(2) ? . . . .
O(4) S(1) C(1) O(1) 35.8(2) ? . . . .
O(4) S(1) C(1) C(2) 130.6(2) ? . . . .
O(4) S(1) C(1) C(12) -85.6(2) ? . . . .
C(4) S(1) C(1) O(1) -79.7(2) ? . . . .
C(4) S(1) C(1) C(2) 15.1(2) ? . . . .
C(4) S(1) C(1) C(12) 158.9(2) ? . . . .
O(3) S(1) C(4) O(5) -44.7(2) ? . . . .
O(3) S(1) C(4) C(3) 77.6(2) ? . . . .
O(4) S(1) C(4) O(5) 88.7(2) ? . . . .
O(4) S(1) C(4) C(3) -149.0(2) ? . . . .
C(1) S(1) C(4) O(5) -157.5(2) ? . . . .
C(1) S(1) C(4) C(3) -35.3(2) ? . . . .
C(1) O(1) O(2) C(2) 10.7(2) ? . . . .
O(2) O(1) C(1) S(1) 96.4(2) ? . . . .
O(2) O(1) C(1) C(2) -10.2(2) ? . . . .
O(2) O(1) C(1) C(12) -144.3(3) ? . . . .
O(1) O(2) C(2) C(1) -9.8(2) ? . . . .
O(1) O(2) C(2) C(3) -120.8(2) ? . . . .
O(1) O(2) C(2) C(8) 107.8(2) ? . . . .
C(5) O(5) C(4) S(1) -96.8(2) ? . . . .
C(5) O(5) C(4) C(3) 144.9(2) ? . . . .
C(18) O(6) C(16) C(15) 114.8(3) ? . . . .
C(18) O(6) C(16) C(17) -68.7(4) ? . . . .
C(16) O(6) C(18) O(7) 0.6(4) ? . . . .
C(16) O(6) C(18) C(19) -177.7(2) ? . . . .
S(1) C(1) C(2) O(2) -96.2(2) ? . . . .
S(1) C(1) C(2) C(3) 9.2(3) ? . . . .
S(1) C(1) C(2) C(8) 156.6(2) ? . . . .
O(1) C(1) C(2) O(2) 10.3(2) ? . . . .
O(1) C(1) C(2) C(3) 115.7(3) ? . . . .
O(1) C(1) C(2) C(8) -96.9(3) ? . . . .
C(12) C(1) C(2) O(2) 130.4(3) ? . . . .
C(12) C(1) C(2) C(3) -124.2(3) ? . . . .
C(12) C(1) C(2) C(8) 23.2(4) ? . . . .
S(1) C(1) C(12) C(13) 109.8(3) ? . . . .
S(1) C(1) C(12) C(17) -68.3(4) ? . . . .
O(1) C(1) C(12) C(13) -7.4(4) ? . . . .
O(1) C(1) C(12) C(17) 174.5(3) ? . . . .
C(2) C(1) C(12) C(13) -118.0(3) ? . . . .
C(2) C(1) C(12) C(17) 63.9(5) ? . . . .
O(2) C(2) C(3) C(4) 57.7(3) ? . . . .
O(2) C(2) C(3) C(6) -56.4(3) ? . . . .
O(2) C(2) C(3) C(7) 178.8(3) ? . . . .
C(1) C(2) C(3) C(4) -34.2(3) ? . . . .
C(1) C(2) C(3) C(6) -148.3(2) ? . . . .
C(1) C(2) C(3) C(7) 86.9(3) ? . . . .
C(8) C(2) C(3) C(4) -180.0(2) ? . . . .
C(8) C(2) C(3) C(6) 65.9(4) ? . . . .
C(8) C(2) C(3) C(7) -58.9(4) ? . . . .
O(2) C(2) C(8) C(9) -53.0(3) ? . . . .
O(2) C(2) C(8) C(10) 63.5(3) ? . . . .
O(2) C(2) C(8) C(11) -174.0(3) ? . . . .
C(1) C(2) C(8) C(9) 41.5(4) ? . . . .
C(1) C(2) C(8) C(10) 158.0(2) ? . . . .
C(1) C(2) C(8) C(11) -79.5(3) ? . . . .
C(3) C(2) C(8) C(9) -174.7(3) ? . . . .
C(3) C(2) C(8) C(10) -58.3(3) ? . . . .
C(3) C(2) C(8) C(11) 64.3(4) ? . . . .
C(2) C(3) C(4) S(1) 44.3(3) ? . . . .
C(2) C(3) C(4) O(5) 165.7(2) ? . . . .
C(6) C(3) C(4) S(1) 164.8(2) ? . . . .
C(6) C(3) C(4) O(5) -73.8(3) ? . . . .
C(7) C(3) C(4) S(1) -78.5(2) ? . . . .
C(7) C(3) C(4) O(5) 42.9(3) ? . . . .
C(1) C(12) C(13) C(14) -178.9(3) ? . . . .
C(17) C(12) C(13) C(14) -0.7(5) ? . . . .
C(1) C(12) C(17) C(16) 179.8(3) ? . . . .
C(13) C(12) C(17) C(16) 1.7(5) ? . . . .
C(12) C(13) C(14) C(15) -0.3(5) ? . . . .
C(13) C(14) C(15) C(16) 0.3(5) ? . . . .
C(14) C(15) C(16) O(6) 177.1(3) ? . . . .
C(14) C(15) C(16) C(17) 0.7(5) ? . . . .
O(6) C(16) C(17) C(12) -177.9(3) ? . . . .
C(15) C(16) C(17) C(12) -1.7(5) ? . . . .
